data_1570642
loop_
_publ_author_name
'Hou, Jinle'
'Huang, Nahui'
'Acharya, Dinesh'
'Liu, Yuxin'
'Zhu, Jiaying'
'Teng, Jiaxin'
'Wang, Zhi'
'Qu, Konggang'
'Zhang, Xianxi'
'Sun, Di'

_publ_section_title
;
 All-catecholate-stabilized black titanium-oxo clusters for efficient
 photothermal conversion.
;
_journal_issue 7
_journal_name_full 'Chemical science'
_journal_page_first 2655
_journal_page_last 2664
_journal_paper_doi 10.1039/d3sc05617a
_journal_volume 15
_journal_year 2024
_chemical_formula_moiety 'C20 H26 O12 Ti2'
_chemical_formula_sum 'C20 H26 O12 Ti2'
_chemical_formula_weight 554.21
_space_group_crystal_system monoclinic
_space_group_IT_number 14
_space_group_name_Hall '-P 2ybc'
_space_group_name_H-M_alt 'P 1 21/c 1'
_atom_sites_solution_hydrogens mixed
_audit_creation_date 2023-08-10
_audit_creation_method
;
Olex2 1.3
(compiled 2020.11.12 svn.r5f609507 for OlexSys, GUI svn.r6408)
;
_audit_update_record
;
2023-09-13 deposited with the CCDC.	2024-01-03 downloaded from the CCDC.
;
_cell_angle_alpha 90
_cell_angle_beta 90.487(7)
_cell_angle_gamma 90
_cell_formula_units_Z 2
_cell_length_a 9.0139(15)
_cell_length_b 14.186(2)
_cell_length_c 8.9545(14)
_cell_measurement_reflns_used 6603
_cell_measurement_temperature 173.0
_cell_measurement_theta_max 66.567
_cell_measurement_theta_min 5.816
_cell_volume 1145.0(3)
_computing_cell_refinement 'SAINT V8.40B (?, 2016)'
_computing_data_reduction 'SAINT V8.40B (?, 2016)'
_computing_molecular_graphics 'Olex2 1.3 (Dolomanov et al., 2009)'
_computing_publication_material 'Olex2 1.3 (Dolomanov et al., 2009)'
_computing_structure_refinement 'SHELXL 2018/3 (Sheldrick, 2015)'
_diffrn_ambient_temperature 173.0
_diffrn_measured_fraction_theta_full 0.995
_diffrn_measured_fraction_theta_max 0.995
_diffrn_measurement_device_type 'Bruker D8 VENTURE PHOTON III'
_diffrn_radiation_type CuK\a
_diffrn_radiation_wavelength 1.54178
_diffrn_reflns_av_R_equivalents 0.0568
_diffrn_reflns_av_unetI/netI 0.0404
_diffrn_reflns_Laue_measured_fraction_full 0.995
_diffrn_reflns_Laue_measured_fraction_max 0.995
_diffrn_reflns_limit_h_max 10
_diffrn_reflns_limit_h_min -10
_diffrn_reflns_limit_k_max 16
_diffrn_reflns_limit_k_min -16
_diffrn_reflns_limit_l_max 10
_diffrn_reflns_limit_l_min -10
_diffrn_reflns_number 10855
_diffrn_reflns_point_group_measured_fraction_full 0.995
_diffrn_reflns_point_group_measured_fraction_max 0.995
_diffrn_reflns_theta_full 66.561
_diffrn_reflns_theta_max 66.561
_diffrn_reflns_theta_min 5.816
_diffrn_source_current 1.1
_diffrn_source_power 0.055
_diffrn_source_voltage 50.0
_exptl_absorpt_coefficient_mu 6.509
_exptl_absorpt_correction_T_max 0.7528
_exptl_absorpt_correction_T_min 0.5066
_exptl_absorpt_correction_type multi-scan
_exptl_absorpt_process_details
;
SADABS-2016/2 (Bruker,2016/2) was used for absorption correction.
wR2(int) was 0.1339 before and 0.0832 after correction.
The Ratio of minimum to maximum transmission is 0.6730.
The \l/2 correction factor is Not present.
;
_exptl_crystal_colour 'clear light yellow'
_exptl_crystal_colour_lustre clear
_exptl_crystal_colour_modifier light
_exptl_crystal_colour_primary yellow
_exptl_crystal_density_diffrn 1.608
_exptl_crystal_description block
_exptl_crystal_F_000 572
_exptl_crystal_size_max 0.04
_exptl_crystal_size_mid 0.04
_exptl_crystal_size_min 0.03
_refine_diff_density_max 0.713
_refine_diff_density_min -0.814
_refine_diff_density_rms 0.107
_refine_ls_extinction_method none
_refine_ls_goodness_of_fit_ref 1.092
_refine_ls_hydrogen_treatment constr
_refine_ls_matrix_type full
_refine_ls_number_parameters 154
_refine_ls_number_reflns 2008
_refine_ls_number_restraints 0
_refine_ls_restrained_S_all 1.092
_refine_ls_R_factor_all 0.0472
_refine_ls_R_factor_gt 0.0448
_refine_ls_shift/su_max 0.000
_refine_ls_shift/su_mean 0.000
_refine_ls_structure_factor_coef Fsqd
_refine_ls_weighting_details 'w=1/[\s^2^(Fo^2^)+(0.0712P)^2^+1.1054P] where P=(Fo^2^+2Fc^2^)/3'
_refine_ls_weighting_scheme calc
_refine_ls_wR_factor_gt 0.1198
_refine_ls_wR_factor_ref 0.1218
_reflns_Friedel_coverage 0.000
_reflns_number_gt 1857
_reflns_number_total 2008
_reflns_threshold_expression 'I > 2\s(I)'
_cod_data_source_file d3sc05617a2.cif
_cod_data_source_block cu_221029f_0m
_cod_depositor_comments 'Adding full bibliography for 1570642--1570645.cif.'
_cod_database_code 1570642
_shelx_shelxl_version_number 2018/3
_shelx_space_group_comment
;
The symmetry employed for this shelxl refinement is uniquely defined
by the following loop, which should always be used as a source of
symmetry information in preference to the above space-group names.
They are only intended as comments.
;
_olex2_refinement_description
;
1. Fixed Uiso
 At 1.2 times of:
  All C(H) groups, All C(H,H) groups
 At 1.5 times of:
  All O(H) groups
2.a Riding coordinates:
 O5(H5)
2.b Secondary CH2 refined with riding coordinates:
 C7(H7A,H7B), C8(H8A,H8B), C9(H9A,H9B), C10(H10A,H10B)
2.c Aromatic/amide H refined with riding coordinates:
 C3(H3), C4(H4), C5(H5A), C6(H6)
;
_olex2_submission_special_instructions 'No special instructions were received'

loop_
_space_group_symop_operation_xyz
'x, y, z'
'-x, y+1/2, -z+1/2'
'-x, -y, -z'
'x, -y-1/2, z-1/2'

loop_
_atom_site_label
_atom_site_type_symbol
_atom_site_fract_x
_atom_site_fract_y
_atom_site_fract_z
_atom_site_U_iso_or_equiv
_atom_site_adp_type
_atom_site_occupancy
_atom_site_site_symmetry_order
_atom_site_calc_flag
_atom_site_refinement_flags_posn
_atom_site_refinement_flags_adp
_atom_site_refinement_flags_occupancy
_atom_site_disorder_assembly
_atom_site_disorder_group
Ti1 Ti 0.63266(5) 0.44222(3) 0.58948(5) 0.0171(2) Uani 1 1 d . . . . .
O1 O 0.4058(2) 0.44511(12) 0.5413(2) 0.0203(4) Uani 1 1 d . . . . .
O2 O 0.5585(2) 0.33785(13) 0.7088(2) 0.0222(4) Uani 1 1 d . . . . .
O3 O 0.5580(2) 0.53135(14) 0.7720(2) 0.0247(5) Uani 1 1 d . . . . .
O4 O 0.8057(2) 0.47091(15) 0.6885(2) 0.0263(5) Uani 1 1 d . . . . .
O5 O 0.6429(2) 0.34100(13) 0.1446(2) 0.0257(5) Uani 1 1 d . . . . .
H5 H 0.596500 0.391722 0.156819 0.039 Uiso 1 1 d R U . . .
O6 O 0.7141(2) 0.37352(15) 0.4481(2) 0.0298(5) Uani 1 1 d . . . . .
C1 C 0.4102(3) 0.33539(18) 0.7322(3) 0.0212(6) Uani 1 1 d . . . . .
C2 C 0.3230(3) 0.39551(18) 0.6414(3) 0.0195(6) Uani 1 1 d . . . . .
C3 C 0.1717(3) 0.40010(19) 0.6563(3) 0.0255(6) Uani 1 1 d . . . . .
H3 H 0.113883 0.440633 0.594679 0.031 Uiso 1 1 calc R U . . .
C4 C 0.1052(3) 0.3437(2) 0.7643(4) 0.0301(7) Uani 1 1 d . . . . .
H4 H 0.000791 0.346266 0.777007 0.036 Uiso 1 1 calc R U . . .
C5 C 0.1896(4) 0.2841(2) 0.8532(4) 0.0315(7) Uani 1 1 d . . . . .
H5A H 0.142198 0.246217 0.926063 0.038 Uiso 1 1 calc R U . . .
C6 C 0.3431(3) 0.27896(19) 0.8372(3) 0.0267(6) Uani 1 1 d . . . . .
H6 H 0.400338 0.237351 0.897610 0.032 Uiso 1 1 calc R U . . .
C7 C 0.6654(4) 0.5302(3) 0.8901(4) 0.0365(8) Uani 1 1 d . . . . .
H7A H 0.654065 0.472902 0.952078 0.044 Uiso 1 1 calc R U . . .
H7B H 0.654076 0.586327 0.954803 0.044 Uiso 1 1 calc R U . . .
C8 C 0.8133(4) 0.5309(3) 0.8158(4) 0.0398(8) Uani 1 1 d . . . . .
H8A H 0.839003 0.595883 0.784879 0.048 Uiso 1 1 calc R U . . .
H8B H 0.890846 0.508196 0.885992 0.048 Uiso 1 1 calc R U . . .
C9 C 0.8101(3) 0.3230(2) 0.3573(3) 0.0285(7) Uani 1 1 d . . . . .
H9A H 0.789338 0.254707 0.366706 0.034 Uiso 1 1 calc R U . . .
H9B H 0.913812 0.334220 0.389843 0.034 Uiso 1 1 calc R U . . .
C10 C 0.7910(3) 0.3528(2) 0.1963(3) 0.0274(6) Uani 1 1 d . . . . .
H10A H 0.819538 0.419900 0.186222 0.033 Uiso 1 1 calc R U . . .
H10B H 0.858240 0.315078 0.133074 0.033 Uiso 1 1 calc R U . . .

loop_
_atom_site_aniso_label
_atom_site_aniso_U_11
_atom_site_aniso_U_22
_atom_site_aniso_U_33
_atom_site_aniso_U_23
_atom_site_aniso_U_13
_atom_site_aniso_U_12
Ti1 0.0210(3) 0.0163(3) 0.0141(3) 0.00088(17) -0.00138(19) 0.00498(17)
O1 0.0235(10) 0.0187(10) 0.0189(10) 0.0042(7) -0.0009(8) 0.0013(7)
O2 0.0252(10) 0.0174(9) 0.0241(10) 0.0040(8) -0.0012(8) 0.0043(7)
O3 0.0284(11) 0.0255(10) 0.0200(10) -0.0057(8) -0.0044(8) 0.0064(8)
O4 0.0237(10) 0.0312(11) 0.0241(10) 0.0004(8) -0.0034(8) 0.0039(8)
O5 0.0320(11) 0.0187(10) 0.0264(11) -0.0015(8) -0.0048(8) 0.0036(8)
O6 0.0371(12) 0.0295(11) 0.0230(10) -0.0036(8) 0.0050(9) 0.0098(9)
C1 0.0295(15) 0.0132(12) 0.0208(14) -0.0018(10) -0.0024(11) 0.0033(11)
C2 0.0270(14) 0.0138(12) 0.0175(13) -0.0002(10) -0.0015(10) -0.0015(10)
C3 0.0265(15) 0.0185(14) 0.0312(15) 0.0006(12) -0.0043(12) -0.0017(11)
C4 0.0279(16) 0.0223(15) 0.0402(18) -0.0007(13) 0.0021(13) -0.0068(12)
C5 0.0386(18) 0.0230(15) 0.0332(17) 0.0048(13) 0.0039(13) -0.0076(13)
C6 0.0356(17) 0.0180(13) 0.0265(15) 0.0037(11) -0.0008(12) -0.0012(12)
C7 0.0406(19) 0.0452(19) 0.0236(16) -0.0089(14) -0.0111(13) 0.0063(15)
C8 0.0342(18) 0.045(2) 0.0398(19) -0.0086(16) -0.0131(15) -0.0010(15)
C9 0.0282(15) 0.0320(16) 0.0253(16) -0.0061(12) 0.0003(12) 0.0116(13)
C10 0.0281(15) 0.0317(16) 0.0226(15) -0.0050(12) 0.0059(11) -0.0030(12)

loop_
_atom_type_symbol
_atom_type_description
_atom_type_scat_dispersion_real
_atom_type_scat_dispersion_imag
_atom_type_scat_source
C C 0.0181 0.0091 'International Tables Vol C Tables 4.2.6.8 and 6.1.1.4'
H H 0.0000 0.0000 'International Tables Vol C Tables 4.2.6.8 and 6.1.1.4'
O O 0.0492 0.0322 'International Tables Vol C Tables 4.2.6.8 and 6.1.1.4'
Ti Ti 0.2191 1.8069 'International Tables Vol C Tables 4.2.6.8 and 6.1.1.4'

loop_
_geom_angle_atom_site_label_1
_geom_angle_atom_site_label_2
_geom_angle_atom_site_label_3
_geom_angle
_geom_angle_site_symmetry_1
_geom_angle_site_symmetry_3
_geom_angle_publ_flag
O1 Ti1 Ti1 35.48(5) . 3_666 ?
O1 Ti1 Ti1 37.06(6) 3_666 3_666 ?
O1 Ti1 O1 72.55(8) 3_666 . ?
O1 Ti1 O3 85.57(8) 3_666 . ?
O1 Ti1 O3 80.51(7) . . ?
O2 Ti1 Ti1 113.15(6) . 3_666 ?
O2 Ti1 O1 77.77(7) . . ?
O2 Ti1 O1 150.00(8) . 3_666 ?
O2 Ti1 O3 85.41(8) . . ?
O3 Ti1 Ti1 81.31(5) . 3_666 ?
O4 Ti1 Ti1 137.22(7) . 3_666 ?
O4 Ti1 O1 157.50(9) . . ?
O4 Ti1 O1 104.30(9) . 3_666 ?
O4 Ti1 O2 101.42(9) . . ?
O4 Ti1 O3 77.02(8) . . ?
O6 Ti1 Ti1 103.29(7) . 3_666 ?
O6 Ti1 O1 105.99(9) . . ?
O6 Ti1 O1 95.27(9) . 3_666 ?
O6 Ti1 O2 96.93(9) . . ?
O6 Ti1 O3 173.41(9) . . ?
O6 Ti1 O4 96.45(10) . . ?
Ti1 O1 Ti1 107.46(8) 3_666 . ?
C2 O1 Ti1 134.36(17) . 3_666 ?
C2 O1 Ti1 113.21(16) . . ?
C1 O2 Ti1 116.60(16) . . ?
C7 O3 Ti1 109.72(17) . . ?
C8 O4 Ti1 123.69(19) . . ?
C10 O5 H5 108.9 . . ?
C9 O6 Ti1 165.8(2) . . ?
O2 C1 C2 116.1(2) . . ?
O2 C1 C6 124.0(2) . . ?
C6 C1 C2 119.9(3) . . ?
O1 C2 C1 112.6(2) . . ?
O1 C2 C3 126.0(2) . . ?
C3 C2 C1 121.4(3) . . ?
C2 C3 H3 120.9 . . ?
C2 C3 C4 118.3(3) . . ?
C4 C3 H3 120.9 . . ?
C3 C4 H4 119.6 . . ?
C5 C4 C3 120.8(3) . . ?
C5 C4 H4 119.6 . . ?
C4 C5 H5A 119.5 . . ?
C4 C5 C6 120.9(3) . . ?
C6 C5 H5A 119.5 . . ?
C1 C6 C5 118.7(3) . . ?
C1 C6 H6 120.6 . . ?
C5 C6 H6 120.6 . . ?
O3 C7 H7A 110.6 . . ?
O3 C7 H7B 110.6 . . ?
O3 C7 C8 105.8(3) . . ?
H7A C7 H7B 108.7 . . ?
C8 C7 H7A 110.6 . . ?
C8 C7 H7B 110.6 . . ?
O4 C8 C7 108.4(3) . . ?
O4 C8 H8A 110.0 . . ?
O4 C8 H8B 110.0 . . ?
C7 C8 H8A 110.0 . . ?
C7 C8 H8B 110.0 . . ?
H8A C8 H8B 108.4 . . ?
O6 C9 H9A 109.6 . . ?
O6 C9 H9B 109.6 . . ?
O6 C9 C10 110.3(2) . . ?
H9A C9 H9B 108.1 . . ?
C10 C9 H9A 109.6 . . ?
C10 C9 H9B 109.6 . . ?
O5 C10 C9 112.2(2) . . ?
O5 C10 H10A 109.2 . . ?
O5 C10 H10B 109.2 . . ?
C9 C10 H10A 109.2 . . ?
C9 C10 H10B 109.2 . . ?
H10A C10 H10B 107.9 . . ?

loop_
_geom_bond_atom_site_label_1
_geom_bond_atom_site_label_2
_geom_bond_distance
_geom_bond_site_symmetry_2
_geom_bond_publ_flag
Ti1 Ti1 3.3029(9) 3_666 ?
Ti1 O1 2.087(2) . ?
Ti1 O1 2.0098(18) 3_666 ?
Ti1 O2 1.9474(19) . ?
Ti1 O3 2.178(2) . ?
Ti1 O4 1.833(2) . ?
Ti1 O6 1.763(2) . ?
O1 C2 1.366(3) . ?
O2 C1 1.356(4) . ?
O3 C7 1.428(4) . ?
O4 C8 1.424(4) . ?
O5 H5 0.8401 . ?
O5 C10 1.419(4) . ?
O6 C9 1.391(3) . ?
C1 C2 1.412(4) . ?
C1 C6 1.379(4) . ?
C2 C3 1.373(4) . ?
C3 H3 0.9500 . ?
C3 C4 1.394(4) . ?
C4 H4 0.9500 . ?
C4 C5 1.384(5) . ?
C5 H5A 0.9500 . ?
C5 C6 1.394(5) . ?
C6 H6 0.9500 . ?
C7 H7A 0.9900 . ?
C7 H7B 0.9900 . ?
C7 C8 1.495(5) . ?
C8 H8A 0.9900 . ?
C8 H8B 0.9900 . ?
C9 H9A 0.9900 . ?
C9 H9B 0.9900 . ?
C9 C10 1.511(4) . ?
C10 H10A 0.9900 . ?
C10 H10B 0.9900 . ?

loop_
_geom_torsion_atom_site_label_1
_geom_torsion_atom_site_label_2
_geom_torsion_atom_site_label_3
_geom_torsion_atom_site_label_4
_geom_torsion
_geom_torsion_site_symmetry_1
_geom_torsion_site_symmetry_2
_geom_torsion_site_symmetry_3
_geom_torsion_site_symmetry_4
_geom_torsion_publ_flag
Ti1 Ti1 O4 C8 59.6(3) 3_666 . . . ?
Ti1 Ti1 O6 C9 147.2(8) 3_666 . . . ?
Ti1 O1 C2 C1 -14.5(3) . . . . ?
Ti1 O1 C2 C1 -165.62(18) 3_666 . . . ?
Ti1 O1 C2 C3 14.9(4) 3_666 . . . ?
Ti1 O1 C2 C3 166.1(2) . . . . ?
Ti1 O2 C1 C2 13.6(3) . . . . ?
Ti1 O2 C1 C6 -166.2(2) . . . . ?
Ti1 O3 C7 C8 39.0(3) . . . . ?
Ti1 O4 C8 C7 24.3(4) . . . . ?
Ti1 O6 C9 C10 -130.5(7) . . . . ?
O1 Ti1 O4 C8 1.2(4) . . . . ?
O1 Ti1 O4 C8 80.1(3) 3_666 . . . ?
O1 Ti1 O6 C9 110.5(8) 3_666 . . . ?
O1 Ti1 O6 C9 -176.2(8) . . . . ?
O1 C2 C3 C4 179.6(3) . . . . ?
O2 Ti1 O4 C8 -84.4(3) . . . . ?
O2 Ti1 O6 C9 -97.0(8) . . . . ?
O2 C1 C2 O1 1.4(3) . . . . ?
O2 C1 C2 C3 -179.1(2) . . . . ?
O2 C1 C6 C5 178.6(3) . . . . ?
O3 Ti1 O4 C8 -1.9(2) . . . . ?
O3 C7 C8 O4 -40.0(4) . . . . ?
O4 Ti1 O6 C9 5.4(8) . . . . ?
O6 Ti1 O4 C8 177.2(2) . . . . ?
O6 C9 C10 O5 -57.5(3) . . . . ?
C1 C2 C3 C4 0.1(4) . . . . ?
C2 C1 C6 C5 -1.2(4) . . . . ?
C2 C3 C4 C5 -0.5(4) . . . . ?
C3 C4 C5 C6 0.1(5) . . . . ?
C4 C5 C6 C1 0.8(5) . . . . ?
C6 C1 C2 O1 -178.7(2) . . . . ?
C6 C1 C2 C3 0.8(4) . . . . ?
